data_2312961
loop_
_publ_author_name
'Friedrich, Simon'
'Kong, Yali'
'Musayev, Faik N.'
'Brown, Milton L.'
'Gupton, B. Frank'

_publ_section_title
;
 YK-4-250, a synthetic telmisartan-tempol conjugate: crystal structure of
 a stabilized free radical containing an angiotensin AT<sub>1</sub>
 receptor inhibitor.
;
_journal_coeditor_code OV3185
_journal_issue 9
_journal_name_full 'Acta crystallographica. Section C, Structural chemistry'
_journal_page_first 547
_journal_page_last 552
_journal_paper_doi 10.1107/S2053229626007242
_journal_volume 82
_journal_year 2026
_chemical_absolute_configuration ad
_chemical_formula_iupac 'C42 H46 N5 O3'
_chemical_formula_moiety 'C42 H46 N5 O3'
_chemical_formula_sum 'C42 H46 N5 O3'
_chemical_formula_weight 668.84
_chemical_melting_point 450.65
_chemical_name_systematic
;2,2,6,6-Tetramethyl-1-(\l'-oxidaneyl)piperidin-4-yl
4'-[(1,7'-dimethyl-2'-propyl-1<i>H</i>,3'<i>H</i>-[2,5'-bibenzo[<i>d</i>]imidazol]-3'-yl)methyl]-[1,1'-biphenyl]-2-carboxylate
;
_space_group_crystal_system monoclinic
_space_group_IT_number 9
_space_group_name_Hall 'I -2ya'
_space_group_name_H-M_alt 'I 1 a 1'
_atom_sites_solution_hydrogens geom
_atom_sites_solution_primary dual
_audit_creation_method
;
Olex2 1.3-ac4
(compiled 2020.03.28 svn.rd84adfe8 for Rigaku Oxford Diffraction, GUI svn.r6032)
;
_cell_angle_alpha 90
_cell_angle_beta 106.828(2)
_cell_angle_gamma 90
_cell_formula_units_Z 4
_cell_length_a 9.45560(10)
_cell_length_b 27.1981(3)
_cell_length_c 15.0100(2)
_cell_measurement_reflns_used 13399
_cell_measurement_temperature 294.85(10)
_cell_measurement_theta_max 74.6770
_cell_measurement_theta_min 3.2310
_cell_volume 3694.89(8)
_computing_cell_refinement
;
CrysAlis PRO (Rigaku OD, 2021)
;
_computing_data_collection
;
CrysAlis PRO (Rigaku OD, 2021)
;
_computing_data_reduction
;
CrysAlis PRO (Rigaku OD, 2021)
;
_computing_molecular_graphics
;
OLEX2 (Dolomanov <i>et al.</i>, 2009)
;
_computing_publication_material
;
OLEX2 (Dolomanov <i>et al.</i>, 2009)
;
_computing_structure_refinement
;
SHELXL2016 (Sheldrick, 2015<i>b</i>)
;
_computing_structure_solution
;
SHELXT (Sheldrick, 2015<i>a</i>)
;
_diffrn_ambient_temperature 294.85(10)
_diffrn_detector 'Hybrid Pixel Array Detector'
_diffrn_detector_area_resol_mean 13.3333
_diffrn_measured_fraction_theta_full 0.985
_diffrn_measured_fraction_theta_max 0.954
_diffrn_measurement_device 'four-circle diffractometer'
_diffrn_measurement_device_type 'Rigaku XtaLAB AFC11'
_diffrn_measurement_method '\w scans'
_diffrn_radiation_monochromator mirror
_diffrn_radiation_probe x-ray
_diffrn_radiation_type 'Cu K\a'
_diffrn_radiation_wavelength 1.54184
_diffrn_reflns_av_R_equivalents 0.0186
_diffrn_reflns_av_unetI/netI 0.0151
_diffrn_reflns_limit_h_max 11
_diffrn_reflns_limit_h_min -7
_diffrn_reflns_limit_k_max 33
_diffrn_reflns_limit_k_min -23
_diffrn_reflns_limit_l_max 18
_diffrn_reflns_limit_l_min -18
_diffrn_reflns_number 16498
_diffrn_reflns_theta_full 67.684
_diffrn_reflns_theta_max 75.122
_diffrn_reflns_theta_min 3.250
_diffrn_source 'Rotating-anode X-ray tube'
_exptl_absorpt_coefficient_mu 0.604
_exptl_absorpt_correction_T_max 1.00000
_exptl_absorpt_correction_T_min 0.55035
_exptl_absorpt_correction_type multi-scan
_exptl_absorpt_process_details
;
(CrysAlis PRO; Rigaku OD, 2021)
;
_exptl_crystal_colour 'clear light orange'
_exptl_crystal_density_diffrn 1.202
_exptl_crystal_description prism
_exptl_crystal_F_000 1428
_exptl_crystal_size_max 0.652
_exptl_crystal_size_mid 0.38
_exptl_crystal_size_min 0.201
_refine_diff_density_max 0.122
_refine_diff_density_min -0.111
_refine_ls_abs_structure_details
;
Flack <i>x</i> determined using 1302 quotients [(I+)-(I-)]/[(I+)+(I-)]
(Parsons <i>et al.</i>,  2013)
;
_refine_ls_abs_structure_Flack 0.06(11)
_refine_ls_extinction_coef 0.00309(16)
_refine_ls_extinction_expression Fc^*^=kFc[1+0.001xFc^2^\l^3^/sin(2\q)]^-1/4^
_refine_ls_extinction_method
;
SHELXL2016 (Sheldrick, 2015<i>b</i>)
;
_refine_ls_goodness_of_fit_ref 1.064
_refine_ls_hydrogen_treatment constr
_refine_ls_matrix_type full
_refine_ls_number_parameters 459
_refine_ls_number_reflns 4987
_refine_ls_number_restraints 2
_refine_ls_restrained_S_all 1.063
_refine_ls_R_factor_all 0.0293
_refine_ls_R_factor_gt 0.0290
_refine_ls_shift/su_max 0.001
_refine_ls_shift/su_mean 0.000
_refine_ls_structure_factor_coef Fsqd
_refine_ls_weighting_details 'w=1/[\s^2^(Fo^2^)+(0.0543P)^2^+0.4013P] where P=(Fo^2^+2Fc^2^)/3'
_refine_ls_weighting_scheme calc
_refine_ls_wR_factor_gt 0.0818
_refine_ls_wR_factor_ref 0.0821
_reflns_number_gt 4906
_reflns_number_total 4987
_reflns_threshold_expression 'I > 2\s(I)'
_cod_data_source_file ov3185.cif
_cod_data_source_block I
_cod_database_code 2312961
_shelx_space_group_comment
;
The symmetry employed for this shelxl refinement is uniquely defined
by the following loop, which should always be used as a source of
symmetry information in preference to the above space-group names.
They are only intended as comments.
;

loop_
_space_group_symop_operation_xyz
'x, y, z'
'x+1/2, -y, z'
'x+1/2, y+1/2, z+1/2'
'x+1, -y+1/2, z+1/2'

loop_
_atom_site_type_symbol
_atom_site_label
_atom_site_fract_x
_atom_site_fract_y
_atom_site_fract_z
_atom_site_U_iso_or_equiv
_atom_site_adp_type
_atom_site_calc_flag
_atom_site_occupancy
_atom_site_disorder_assembly
_atom_site_disorder_group
O O2 0.74960(16) 0.76214(5) 0.42813(9) 0.0532(3) Uani d 1 . .
N N3 0.13509(19) 0.53006(6) 0.37466(11) 0.0515(4) Uani d 1 . .
N N1 0.73645(17) 0.56316(5) 0.64019(10) 0.0428(3) Uani d 1 . .
N N2 0.6376(2) 0.58611(6) 0.75260(11) 0.0494(4) Uani d 1 . .
N N4 0.26340(18) 0.58488(6) 0.31727(10) 0.0460(3) Uani d 1 . .
O O1 0.9339(2) 0.81552(6) 0.48660(14) 0.0797(5) Uani d 1 . .
O O3 0.3505(2) 0.81083(8) 0.61658(14) 0.0852(5) Uani d 1 . .
N N5 0.4382(2) 0.79978(7) 0.56816(12) 0.0573(4) Uani d 1 . .
C C33 0.8820(2) 0.78187(7) 0.43573(15) 0.0533(4) Uani d 1 . .
C C5 0.5863(2) 0.56727(6) 0.59801(12) 0.0409(3) Uani d 1 . .
C C8 0.2493(2) 0.55951(6) 0.39351(12) 0.0417(4) Uani d 1 . .
C C24 0.9204(2) 0.66983(6) 0.41545(12) 0.0420(4) Uani d 1 . .
C C21 0.86352(19) 0.59403(6) 0.52836(12) 0.0403(3) Uani d 1 . .
C C4 0.5259(2) 0.58142(7) 0.66917(12) 0.0440(4) Uani d 1 . .
C C3 0.3732(2) 0.58809(7) 0.65026(12) 0.0490(4) Uani d 1 . .
C C16 0.7599(2) 0.57517(7) 0.73277(12) 0.0458(4) Uani d 1 . .
C C32 0.9565(2) 0.75868(7) 0.37063(13) 0.0488(4) Uani d 1 . .
C C22 0.9155(2) 0.63948(6) 0.56598(12) 0.0422(4) Uani d 1 . .
H H22 0.930400 0.645032 0.629169 0.051 Uiso calc 1 . .
C C26 0.8371(2) 0.58723(7) 0.43347(13) 0.0489(4) Uani d 1 . .
H H26 0.800917 0.557219 0.406737 0.059 Uiso calc 1 . .
C C25 0.8643(2) 0.62482(7) 0.37781(12) 0.0497(4) Uani d 1 . .
H H25 0.844464 0.619693 0.314111 0.060 Uiso calc 1 . .
C C1 0.3509(2) 0.56697(6) 0.48817(12) 0.0428(4) Uani d 1 . .
C C20 0.8437(2) 0.55203(6) 0.58980(13) 0.0446(4) Uani d 1 . .
H H20A 0.811298 0.523070 0.551619 0.054 Uiso calc 1 . .
H H20B 0.938197 0.544514 0.634284 0.054 Uiso calc 1 . .
C C2 0.2878(2) 0.58051(7) 0.55918(13) 0.0468(4) Uani d 1 . .
H H2 0.185904 0.584453 0.544417 0.056 Uiso calc 1 . .
C C9 0.1447(2) 0.57061(7) 0.24327(13) 0.0474(4) Uani d 1 . .
C C23 0.9455(2) 0.67659(6) 0.51131(12) 0.0430(4) Uani d 1 . .
H H23 0.982710 0.706421 0.538444 0.052 Uiso calc 1 . .
C C6 0.5017(2) 0.55970(6) 0.50660(12) 0.0436(4) Uani d 1 . .
H H6 0.543869 0.550290 0.460415 0.052 Uiso calc 1 . .
C C14 0.0671(2) 0.53651(7) 0.27999(14) 0.0509(4) Uani d 1 . .
C C27 0.9643(2) 0.70802(7) 0.35700(12) 0.0443(4) Uani d 1 . .
C C17 0.9088(2) 0.57289(7) 0.80253(13) 0.0525(4) Uani d 1 . .
H H17A 0.906729 0.591762 0.856971 0.063 Uiso calc 1 . .
H H17B 0.980363 0.588105 0.776162 0.063 Uiso calc 1 . .
C C18 0.9591(3) 0.52068(9) 0.83263(17) 0.0647(6) Uani d 1 . .
H H18A 0.887117 0.505436 0.858647 0.078 Uiso calc 1 . .
H H18B 0.961409 0.501873 0.778162 0.078 Uiso calc 1 . .
C C28 1.0290(3) 0.69221(8) 0.28963(15) 0.0575(5) Uani d 1 . .
H H28 1.033147 0.658672 0.278549 0.069 Uiso calc 1 . .
C C34 0.6760(2) 0.77726(7) 0.49660(14) 0.0506(4) Uani d 1 . .
H H34 0.748813 0.780890 0.557765 0.061 Uiso calc 1 . .
C C36 0.5170(3) 0.84149(8) 0.54089(16) 0.0626(5) Uani d 1 . .
C C39 0.4861(3) 0.74726(8) 0.57285(16) 0.0610(5) Uani d 1 . .
C C31 1.0217(3) 0.79105(8) 0.32236(17) 0.0656(6) Uani d 1 . .
H H31 1.021941 0.824564 0.334655 0.079 Uiso calc 1 . .
C C15 0.3740(3) 0.62120(10) 0.31379(17) 0.0680(6) Uani d 1 . .
H H15A 0.392234 0.642258 0.367249 0.102 Uiso calc 1 . .
H H15B 0.338978 0.640511 0.258204 0.102 Uiso calc 1 . .
H H15C 0.463889 0.604867 0.313600 0.102 Uiso calc 1 . .
C C19 1.1084(3) 0.51810(13) 0.90306(18) 0.0830(8) Uani d 1 . .
H H19A 1.180542 0.532863 0.877747 0.125 Uiso calc 1 . .
H H19B 1.134047 0.484345 0.918189 0.125 Uiso calc 1 . .
H H19C 1.105999 0.535452 0.958311 0.125 Uiso calc 1 . .
C C10 0.0965(3) 0.58631(9) 0.15094(14) 0.0641(6) Uani d 1 . .
H H10 0.148101 0.609647 0.127423 0.077 Uiso calc 1 . .
C C35 0.5935(3) 0.82486(8) 0.46881(16) 0.0619(5) Uani d 1 . .
H H35A 0.520020 0.820666 0.408984 0.074 Uiso calc 1 . .
H H35B 0.662016 0.850148 0.462087 0.074 Uiso calc 1 . .
C C29 1.0873(3) 0.72469(9) 0.23865(16) 0.0666(6) Uani d 1 . .
H H29 1.126902 0.713145 0.192683 0.080 Uiso calc 1 . .
C C7 0.3070(3) 0.60404(11) 0.72578(16) 0.0715(7) Uani d 1 . .
H H7A 0.327025 0.579622 0.774005 0.107 Uiso calc 1 . .
H H7B 0.202127 0.607850 0.700041 0.107 Uiso calc 1 . .
H H7C 0.349761 0.634818 0.751374 0.107 Uiso calc 1 . .
C C13 -0.0621(3) 0.51568(9) 0.22368(18) 0.0732(7) Uani d 1 . .
H H13 -0.115056 0.492790 0.247142 0.088 Uiso calc 1 . .
C C42 0.5678(3) 0.73715(8) 0.50012(17) 0.0601(5) Uani d 1 . .
H H42A 0.620371 0.706190 0.514598 0.072 Uiso calc 1 . .
H H42B 0.496215 0.733987 0.439322 0.072 Uiso calc 1 . .
C C30 1.0859(3) 0.77418(9) 0.25669(18) 0.0697(6) Uani d 1 . .
H H30 1.128335 0.796264 0.224618 0.084 Uiso calc 1 . .
C C12 -0.1090(4) 0.53016(12) 0.1317(2) 0.0852(9) Uani d 1 . .
H H12 -0.193886 0.516194 0.092167 0.102 Uiso calc 1 . .
C C11 -0.0320(3) 0.56520(12) 0.09669(17) 0.0786(8) Uani d 1 . .
H H11 -0.068399 0.574663 0.034705 0.094 Uiso calc 1 . .
C C38 0.4020(5) 0.88081(12) 0.4974(3) 0.1059(12) Uani d 1 . .
H H38A 0.323739 0.866323 0.448834 0.159 Uiso calc 1 . .
H H38B 0.447751 0.906563 0.471841 0.159 Uiso calc 1 . .
H H38C 0.362226 0.894209 0.544264 0.159 Uiso calc 1 . .
C C41 0.3461(4) 0.71577(12) 0.5504(3) 0.0926(9) Uani d 1 . .
H H41A 0.295273 0.721447 0.596332 0.139 Uiso calc 1 . .
H H41B 0.372491 0.681664 0.550885 0.139 Uiso calc 1 . .
H H41C 0.282848 0.724433 0.490034 0.139 Uiso calc 1 . .
C C37 0.6297(4) 0.86185(14) 0.6286(2) 0.0987(10) Uani d 1 . .
H H37A 0.579949 0.870549 0.673790 0.148 Uiso calc 1 . .
H H37B 0.676624 0.890455 0.612623 0.148 Uiso calc 1 . .
H H37C 0.702995 0.837239 0.654273 0.148 Uiso calc 1 . .
C C40 0.5826(4) 0.73558(15) 0.6711(2) 0.0970(10) Uani d 1 . .
H H40A 0.672508 0.754194 0.684087 0.146 Uiso calc 1 . .
H H40B 0.605372 0.701106 0.675797 0.146 Uiso calc 1 . .
H H40C 0.530544 0.744077 0.715157 0.146 Uiso calc 1 . .

loop_
_atom_site_aniso_label
_atom_site_aniso_U_11
_atom_site_aniso_U_22
_atom_site_aniso_U_33
_atom_site_aniso_U_12
_atom_site_aniso_U_13
_atom_site_aniso_U_23
O2 0.0539(8) 0.0505(7) 0.0616(8) 0.0051(6) 0.0269(6) -0.0076(6)
N3 0.0491(9) 0.0478(8) 0.0563(8) -0.0056(7) 0.0132(7) 0.0089(6)
N1 0.0418(8) 0.0444(7) 0.0449(7) -0.0011(6) 0.0169(6) 0.0026(6)
N2 0.0560(9) 0.0517(8) 0.0416(7) 0.0053(7) 0.0159(7) 0.0017(6)
N4 0.0481(8) 0.0472(8) 0.0461(7) -0.0015(7) 0.0189(7) 0.0035(6)
O1 0.0843(12) 0.0672(10) 0.1010(12) -0.0194(9) 0.0481(10) -0.0338(9)
O3 0.0823(12) 0.0996(14) 0.0949(12) 0.0062(10) 0.0593(10) -0.0101(10)
N5 0.0529(10) 0.0676(10) 0.0585(9) 0.0033(8) 0.0273(8) -0.0051(8)
C33 0.0609(12) 0.0417(9) 0.0636(11) 0.0029(8) 0.0280(9) -0.0003(8)
C5 0.0435(9) 0.0388(8) 0.0439(8) 0.0010(7) 0.0183(7) 0.0040(6)
C8 0.0418(9) 0.0406(8) 0.0455(8) 0.0023(7) 0.0168(7) 0.0057(6)
C24 0.0447(9) 0.0395(8) 0.0461(8) 0.0038(7) 0.0201(7) 0.0015(6)
C21 0.0347(8) 0.0407(8) 0.0488(8) 0.0012(7) 0.0174(7) 0.0011(6)
C4 0.0497(10) 0.0432(8) 0.0438(8) 0.0053(7) 0.0207(8) 0.0047(6)
C3 0.0546(11) 0.0510(10) 0.0476(9) 0.0121(8) 0.0246(8) 0.0052(7)
C16 0.0523(10) 0.0421(8) 0.0437(8) -0.0007(7) 0.0150(8) 0.0032(7)
C32 0.0536(11) 0.0428(8) 0.0553(9) 0.0063(8) 0.0245(8) 0.0058(7)
C22 0.0450(9) 0.0424(8) 0.0414(8) -0.0007(7) 0.0159(7) 0.0003(6)
C26 0.0584(11) 0.0398(8) 0.0516(9) -0.0070(8) 0.0210(9) -0.0064(7)
C25 0.0624(12) 0.0466(9) 0.0431(8) -0.0029(8) 0.0201(8) -0.0032(7)
C1 0.0461(10) 0.0396(8) 0.0454(8) 0.0005(7) 0.0177(7) 0.0039(6)
C20 0.0432(9) 0.0394(8) 0.0555(9) 0.0037(7) 0.0212(8) 0.0046(7)
C2 0.0447(9) 0.0489(9) 0.0518(9) 0.0091(7) 0.0218(8) 0.0075(7)
C9 0.0490(10) 0.0496(9) 0.0449(8) 0.0080(8) 0.0156(8) -0.0028(7)
C23 0.0475(9) 0.0374(7) 0.0464(8) -0.0019(7) 0.0171(7) -0.0032(6)
C6 0.0456(9) 0.0456(8) 0.0449(8) -0.0008(7) 0.0211(7) 0.0016(7)
C14 0.0496(10) 0.0437(9) 0.0569(10) 0.0028(8) 0.0115(8) 0.0006(7)
C27 0.0478(10) 0.0425(8) 0.0474(8) 0.0047(7) 0.0214(7) 0.0041(7)
C17 0.0536(11) 0.0528(10) 0.0486(9) -0.0040(9) 0.0107(8) 0.0015(8)
C18 0.0595(13) 0.0612(12) 0.0668(12) -0.0013(10) 0.0078(10) 0.0154(10)
C28 0.0729(14) 0.0487(10) 0.0632(11) 0.0095(10) 0.0388(10) 0.0058(8)
C34 0.0551(11) 0.0492(10) 0.0533(9) 0.0053(8) 0.0248(9) -0.0030(7)
C36 0.0732(14) 0.0522(10) 0.0757(13) 0.0078(10) 0.0424(12) -0.0054(9)
C39 0.0592(12) 0.0607(12) 0.0690(12) 0.0001(10) 0.0278(10) 0.0077(10)
C31 0.0830(16) 0.0425(10) 0.0837(14) 0.0059(10) 0.0436(13) 0.0153(10)
C15 0.0641(14) 0.0753(14) 0.0664(12) -0.0177(11) 0.0216(11) 0.0185(11)
C19 0.0668(16) 0.110(2) 0.0664(13) 0.0268(16) 0.0092(12) 0.0032(14)
C10 0.0741(15) 0.0745(14) 0.0457(10) 0.0116(11) 0.0207(10) 0.0023(9)
C35 0.0776(15) 0.0497(10) 0.0716(12) 0.0132(10) 0.0426(12) 0.0048(9)
C29 0.0825(17) 0.0673(13) 0.0679(12) 0.0121(12) 0.0499(13) 0.0112(10)
C7 0.0689(15) 0.0975(18) 0.0580(11) 0.0299(13) 0.0340(11) 0.0033(11)
C13 0.0646(15) 0.0642(13) 0.0803(15) -0.0113(11) 0.0042(12) -0.0053(11)
C42 0.0610(13) 0.0490(10) 0.0755(13) 0.0026(9) 0.0280(11) -0.0030(9)
C30 0.0841(17) 0.0589(12) 0.0818(14) 0.0087(12) 0.0488(13) 0.0237(11)
C12 0.0769(18) 0.0924(19) 0.0680(14) 0.0024(15) -0.0081(14) -0.0204(14)
C11 0.0815(18) 0.0983(19) 0.0494(11) 0.0159(16) 0.0084(12) -0.0074(12)
C38 0.133(3) 0.0790(18) 0.136(3) 0.0499(19) 0.087(2) 0.0236(18)
C41 0.082(2) 0.0845(19) 0.125(2) -0.0228(16) 0.0521(19) -0.0064(17)
C37 0.098(2) 0.100(2) 0.115(2) -0.0312(18) 0.0588(19) -0.0558(18)
C40 0.101(2) 0.115(2) 0.0773(17) 0.015(2) 0.0298(16) 0.0348(16)

loop_
_atom_type_symbol
_atom_type_description
_atom_type_scat_dispersion_real
_atom_type_scat_dispersion_imag
_atom_type_scat_source
C C 0.0181 0.0091 'International Tables Vol C Tables 4.2.6.8 and 6.1.1.4'
H H 0.0000 0.0000 'International Tables Vol C Tables 4.2.6.8 and 6.1.1.4'
N N 0.0311 0.0180 'International Tables Vol C Tables 4.2.6.8 and 6.1.1.4'
O O 0.0492 0.0322 'International Tables Vol C Tables 4.2.6.8 and 6.1.1.4'

loop_
_geom_angle_atom_site_label_1
_geom_angle_atom_site_label_2
_geom_angle_atom_site_label_3
_geom_angle_site_symmetry_1
_geom_angle_site_symmetry_3
_geom_angle
_geom_angle_publ_flag
C33 O2 C34 . . 116.94(15) ?
C8 N3 C14 . . 104.61(15) ?
C5 N1 C16 . . 106.62(16) ?
C5 N1 C20 . . 123.67(15) ?
C16 N1 C20 . . 129.52(16) ?
C16 N2 C4 . . 105.36(15) ?
C8 N4 C9 . . 105.97(15) ?
C8 N4 C15 . . 128.04(16) ?
C9 N4 C15 . . 125.92(16) ?
O3 N5 C36 . . 115.85(19) ?
O3 N5 C39 . . 115.63(19) ?
C36 N5 C39 . . 125.24(17) ?
O2 C33 C32 . . 112.39(17) ?
O1 C33 O2 . . 124.1(2) ?
O1 C33 C32 . . 123.5(2) ?
N1 C5 C4 . . 105.32(15) ?
N1 C5 C6 . . 131.47(17) ?
C6 C5 C4 . . 123.22(17) ?
N3 C8 N4 . . 113.58(16) ?
N3 C8 C1 . . 123.86(15) ?
N4 C8 C1 . . 122.51(16) ?
C25 C24 C23 . . 117.72(16) ?
C25 C24 C27 . . 120.84(15) ?
C23 C24 C27 . . 121.25(15) ?
C22 C21 C20 . . 121.05(15) ?
C26 C21 C22 . . 118.31(16) ?
C26 C21 C20 . . 120.56(15) ?
N2 C4 C5 . . 109.89(17) ?
N2 C4 C3 . . 129.81(17) ?
C3 C4 C5 . . 120.29(16) ?
C4 C3 C7 . . 120.83(18) ?
C2 C3 C4 . . 116.89(17) ?
C2 C3 C7 . . 122.3(2) ?
N1 C16 C17 . . 122.65(18) ?
N2 C16 N1 . . 112.81(17) ?
N2 C16 C17 . . 124.46(17) ?
C27 C32 C33 . . 124.36(17) ?
C31 C32 C33 . . 115.83(17) ?
C31 C32 C27 . . 119.80(19) ?
C21 C22 H22 . . 119.4 ?
C23 C22 C21 . . 121.23(15) ?
C23 C22 H22 . . 119.4 ?
C21 C26 H26 . . 119.7 ?
C21 C26 C25 . . 120.66(16) ?
C25 C26 H26 . . 119.7 ?
C24 C25 C26 . . 121.28(16) ?
C24 C25 H25 . . 119.4 ?
C26 C25 H25 . . 119.4 ?
C2 C1 C8 . . 117.47(17) ?
C6 C1 C8 . . 121.08(16) ?
C6 C1 C2 . . 121.43(16) ?
N1 C20 C21 . . 112.71(14) ?
N1 C20 H20A . . 109.1 ?
N1 C20 H20B . . 109.1 ?
C21 C20 H20A . . 109.1 ?
C21 C20 H20B . . 109.1 ?
H20A C20 H20B . . 107.8 ?
C3 C2 C1 . . 122.00(18) ?
C3 C2 H2 . . 119.0 ?
C1 C2 H2 . . 119.0 ?
N4 C9 C14 . . 105.46(16) ?
N4 C9 C10 . . 131.8(2) ?
C14 C9 C10 . . 122.7(2) ?
C24 C23 H23 . . 119.6 ?
C22 C23 C24 . . 120.76(16) ?
C22 C23 H23 . . 119.6 ?
C5 C6 H6 . . 121.9 ?
C1 C6 C5 . . 116.17(16) ?
C1 C6 H6 . . 121.9 ?
N3 C14 C9 . . 110.37(17) ?
C13 C14 N3 . . 129.4(2) ?
C13 C14 C9 . . 120.1(2) ?
C32 C27 C24 . . 124.34(16) ?
C28 C27 C24 . . 117.82(16) ?
C28 C27 C32 . . 117.60(17) ?
C16 C17 H17A . . 108.9 ?
C16 C17 H17B . . 108.9 ?
C16 C17 C18 . . 113.36(17) ?
H17A C17 H17B . . 107.7 ?
C18 C17 H17A . . 108.9 ?
C18 C17 H17B . . 108.9 ?
C17 C18 H18A . . 108.8 ?
C17 C18 H18B . . 108.8 ?
H18A C18 H18B . . 107.7 ?
C19 C18 C17 . . 113.7(2) ?
C19 C18 H18A . . 108.8 ?
C19 C18 H18B . . 108.8 ?
C27 C28 H28 . . 118.9 ?
C29 C28 C27 . . 122.24(19) ?
C29 C28 H28 . . 118.9 ?
O2 C34 H34 . . 109.9 ?
O2 C34 C35 . . 111.22(16) ?
O2 C34 C42 . . 106.74(16) ?
C35 C34 H34 . . 109.9 ?
C35 C34 C42 . . 109.22(19) ?
C42 C34 H34 . . 109.9 ?
N5 C36 C35 . . 110.32(18) ?
N5 C36 C38 . . 107.6(2) ?
N5 C36 C37 . . 108.6(2) ?
C35 C36 C37 . . 111.0(2) ?
C38 C36 C35 . . 109.1(2) ?
C38 C36 C37 . . 110.2(3) ?
N5 C39 C42 . . 110.24(17) ?
N5 C39 C41 . . 107.1(2) ?
N5 C39 C40 . . 109.4(2) ?
C41 C39 C42 . . 109.0(2) ?
C40 C39 C42 . . 111.5(2) ?
C40 C39 C41 . . 109.5(3) ?
C32 C31 H31 . . 119.5 ?
C30 C31 C32 . . 121.0(2) ?
C30 C31 H31 . . 119.5 ?
N4 C15 H15A . . 109.5 ?
N4 C15 H15B . . 109.5 ?
N4 C15 H15C . . 109.5 ?
H15A C15 H15B . . 109.5 ?
H15A C15 H15C . . 109.5 ?
H15B C15 H15C . . 109.5 ?
C18 C19 H19A . . 109.5 ?
C18 C19 H19B . . 109.5 ?
C18 C19 H19C . . 109.5 ?
H19A C19 H19B . . 109.5 ?
H19A C19 H19C . . 109.5 ?
H19B C19 H19C . . 109.5 ?
C9 C10 H10 . . 122.0 ?
C11 C10 C9 . . 116.0(2) ?
C11 C10 H10 . . 122.0 ?
C34 C35 C36 . . 111.74(18) ?
C34 C35 H35A . . 109.3 ?
C34 C35 H35B . . 109.3 ?
C36 C35 H35A . . 109.3 ?
C36 C35 H35B . . 109.3 ?
H35A C35 H35B . . 107.9 ?
C28 C29 H29 . . 120.4 ?
C30 C29 C28 . . 119.3(2) ?
C30 C29 H29 . . 120.4 ?
C3 C7 H7A . . 109.5 ?
C3 C7 H7B . . 109.5 ?
C3 C7 H7C . . 109.5 ?
H7A C7 H7B . . 109.5 ?
H7A C7 H7C . . 109.5 ?
H7B C7 H7C . . 109.5 ?
C14 C13 H13 . . 121.2 ?
C12 C13 C14 . . 117.6(3) ?
C12 C13 H13 . . 121.2 ?
C34 C42 C39 . . 112.48(18) ?
C34 C42 H42A . . 109.1 ?
C34 C42 H42B . . 109.1 ?
C39 C42 H42A . . 109.1 ?
C39 C42 H42B . . 109.1 ?
H42A C42 H42B . . 107.8 ?
C31 C30 H30 . . 120.1 ?
C29 C30 C31 . . 119.9(2) ?
C29 C30 H30 . . 120.1 ?
C13 C12 H12 . . 119.3 ?
C13 C12 C11 . . 121.4(2) ?
C11 C12 H12 . . 119.3 ?
C10 C11 C12 . . 122.1(2) ?
C10 C11 H11 . . 119.0 ?
C12 C11 H11 . . 119.0 ?
C36 C38 H38A . . 109.5 ?
C36 C38 H38B . . 109.5 ?
C36 C38 H38C . . 109.5 ?
H38A C38 H38B . . 109.5 ?
H38A C38 H38C . . 109.5 ?
H38B C38 H38C . . 109.5 ?
C39 C41 H41A . . 109.5 ?
C39 C41 H41B . . 109.5 ?
C39 C41 H41C . . 109.5 ?
H41A C41 H41B . . 109.5 ?
H41A C41 H41C . . 109.5 ?
H41B C41 H41C . . 109.5 ?
C36 C37 H37A . . 109.5 ?
C36 C37 H37B . . 109.5 ?
C36 C37 H37C . . 109.5 ?
H37A C37 H37B . . 109.5 ?
H37A C37 H37C . . 109.5 ?
H37B C37 H37C . . 109.5 ?
C39 C40 H40A . . 109.5 ?
C39 C40 H40B . . 109.5 ?
C39 C40 H40C . . 109.5 ?
H40A C40 H40B . . 109.5 ?
H40A C40 H40C . . 109.5 ?
H40B C40 H40C . . 109.5 ?

loop_
_geom_bond_atom_site_label_1
_geom_bond_atom_site_label_2
_geom_bond_site_symmetry_2
_geom_bond_distance
_geom_bond_publ_flag
O2 C33 . 1.336(3) ?
O2 C34 . 1.457(2) ?
N3 C8 . 1.308(2) ?
N3 C14 . 1.391(2) ?
N1 C5 . 1.381(2) ?
N1 C16 . 1.382(2) ?
N1 C20 . 1.461(2) ?
N2 C4 . 1.391(2) ?
N2 C16 . 1.309(3) ?
N4 C8 . 1.375(2) ?
N4 C9 . 1.387(3) ?
N4 C15 . 1.450(3) ?
O1 C33 . 1.202(3) ?
O3 N5 . 1.287(2) ?
N5 C36 . 1.478(3) ?
N5 C39 . 1.494(3) ?
C33 C32 . 1.499(3) ?
C5 C4 . 1.403(3) ?
C5 C6 . 1.389(2) ?
C8 C1 . 1.481(2) ?
C24 C25 . 1.388(3) ?
C24 C23 . 1.401(2) ?
C24 C27 . 1.494(2) ?
C21 C22 . 1.388(2) ?
C21 C26 . 1.385(3) ?
C21 C20 . 1.514(2) ?
C4 C3 . 1.401(3) ?
C3 C2 . 1.387(3) ?
C3 C7 . 1.508(3) ?
C16 C17 . 1.493(3) ?
C32 C27 . 1.398(2) ?
C32 C31 . 1.393(3) ?
C22 H22 . 0.9300 ?
C22 C23 . 1.381(2) ?
C26 H26 . 0.9300 ?
C26 C25 . 1.390(3) ?
C25 H25 . 0.9300 ?
C1 C2 . 1.413(3) ?
C1 C6 . 1.386(3) ?
C20 H20A . 0.9700 ?
C20 H20B . 0.9700 ?
C2 H2 . 0.9300 ?
C9 C14 . 1.391(3) ?
C9 C10 . 1.395(3) ?
C23 H23 . 0.9300 ?
C6 H6 . 0.9300 ?
C14 C13 . 1.389(3) ?
C27 C28 . 1.393(3) ?
C17 H17A . 0.9700 ?
C17 H17B . 0.9700 ?
C17 C18 . 1.524(3) ?
C18 H18A . 0.9700 ?
C18 H18B . 0.9700 ?
C18 C19 . 1.500(3) ?
C28 H28 . 0.9300 ?
C28 C29 . 1.383(3) ?
C34 H34 . 0.9800 ?
C34 C35 . 1.507(3) ?
C34 C42 . 1.507(3) ?
C36 C35 . 1.534(3) ?
C36 C38 . 1.530(4) ?
C36 C37 . 1.538(4) ?
C39 C42 . 1.534(3) ?
C39 C41 . 1.530(4) ?
C39 C40 . 1.526(4) ?
C31 H31 . 0.9300 ?
C31 C30 . 1.377(3) ?
C15 H15A . 0.9600 ?
C15 H15B . 0.9600 ?
C15 H15C . 0.9600 ?
C19 H19A . 0.9600 ?
C19 H19B . 0.9600 ?
C19 H19C . 0.9600 ?
C10 H10 . 0.9300 ?
C10 C11 . 1.377(4) ?
C35 H35A . 0.9700 ?
C35 H35B . 0.9700 ?
C29 H29 . 0.9300 ?
C29 C30 . 1.374(4) ?
C7 H7A . 0.9600 ?
C7 H7B . 0.9600 ?
C7 H7C . 0.9600 ?
C13 H13 . 0.9300 ?
C13 C12 . 1.380(4) ?
C42 H42A . 0.9700 ?
C42 H42B . 0.9700 ?
C30 H30 . 0.9300 ?
C12 H12 . 0.9300 ?
C12 C11 . 1.391(5) ?
C11 H11 . 0.9300 ?
C38 H38A . 0.9600 ?
C38 H38B . 0.9600 ?
C38 H38C . 0.9600 ?
C41 H41A . 0.9600 ?
C41 H41B . 0.9600 ?
C41 H41C . 0.9600 ?
C37 H37A . 0.9600 ?
C37 H37B . 0.9600 ?
C37 H37C . 0.9600 ?
C40 H40A . 0.9600 ?
C40 H40B . 0.9600 ?
C40 H40C . 0.9600 ?

loop_
_geom_torsion_atom_site_label_1
_geom_torsion_atom_site_label_2
_geom_torsion_atom_site_label_3
_geom_torsion_atom_site_label_4
_geom_torsion_site_symmetry_1
_geom_torsion_site_symmetry_2
_geom_torsion_site_symmetry_3
_geom_torsion_site_symmetry_4
_geom_torsion
_geom_torsion_publ_flag
O2 C33 C32 C27 . . . . -45.4(3) ?
O2 C33 C32 C31 . . . . 135.0(2) ?
O2 C34 C35 C36 . . . . -179.36(19) ?
O2 C34 C42 C39 . . . . 177.69(18) ?
N3 C8 C1 C2 . . . . -53.7(2) ?
N3 C8 C1 C6 . . . . 124.8(2) ?
N3 C14 C13 C12 . . . . 177.2(2) ?
N1 C5 C4 N2 . . . . 0.4(2) ?
N1 C5 C4 C3 . . . . -178.86(16) ?
N1 C5 C6 C1 . . . . 179.56(17) ?
N1 C16 C17 C18 . . . . -75.7(2) ?
N2 C4 C3 C2 . . . . -179.71(18) ?
N2 C4 C3 C7 . . . . 1.8(3) ?
N2 C16 C17 C18 . . . . 100.7(2) ?
N4 C8 C1 C2 . . . . 123.50(19) ?
N4 C8 C1 C6 . . . . -58.1(2) ?
N4 C9 C14 N3 . . . . 0.5(2) ?
N4 C9 C14 C13 . . . . 178.3(2) ?
N4 C9 C10 C11 . . . . -177.2(2) ?
O1 C33 C32 C27 . . . . 136.9(2) ?
O1 C33 C32 C31 . . . . -42.6(3) ?
O3 N5 C36 C35 . . . . -169.2(2) ?
O3 N5 C36 C38 . . . . -50.3(3) ?
O3 N5 C36 C37 . . . . 69.0(3) ?
O3 N5 C39 C42 . . . . 170.4(2) ?
O3 N5 C39 C41 . . . . 52.0(3) ?
O3 N5 C39 C40 . . . . -66.6(3) ?
N5 C36 C35 C34 . . . . -46.2(3) ?
N5 C39 C42 C34 . . . . 43.7(3) ?
C33 O2 C34 C35 . . . . 83.9(2) ?
C33 O2 C34 C42 . . . . -157.05(17) ?
C33 C32 C27 C24 . . . . -9.9(3) ?
C33 C32 C27 C28 . . . . 175.9(2) ?
C33 C32 C31 C30 . . . . -176.2(2) ?
C5 N1 C16 N2 . . . . 0.5(2) ?
C5 N1 C16 C17 . . . . 177.25(16) ?
C5 N1 C20 C21 . . . . 70.0(2) ?
C5 C4 C3 C2 . . . . -0.6(3) ?
C5 C4 C3 C7 . . . . -179.1(2) ?
C8 N3 C14 C9 . . . . 0.1(2) ?
C8 N3 C14 C13 . . . . -177.4(2) ?
C8 N4 C9 C14 . . . . -0.96(19) ?
C8 N4 C9 C10 . . . . 175.4(2) ?
C8 C1 C2 C3 . . . . 179.62(16) ?
C8 C1 C6 C5 . . . . -179.37(15) ?
C24 C27 C28 C29 . . . . -173.2(2) ?
C21 C22 C23 C24 . . . . 1.7(3) ?
C21 C26 C25 C24 . . . . 1.0(3) ?
C4 N2 C16 N1 . . . . -0.2(2) ?
C4 N2 C16 C17 . . . . -176.91(17) ?
C4 C5 C6 C1 . . . . 0.1(3) ?
C4 C3 C2 C1 . . . . -0.4(3) ?
C16 N1 C5 C4 . . . . -0.53(18) ?
C16 N1 C5 C6 . . . . 179.91(18) ?
C16 N1 C20 C21 . . . . -104.4(2) ?
C16 N2 C4 C5 . . . . -0.2(2) ?
C16 N2 C4 C3 . . . . 179.05(19) ?
C16 C17 C18 C19 . . . . -179.7(2) ?
C32 C27 C28 C29 . . . . 1.4(3) ?
C32 C31 C30 C29 . . . . -0.6(4) ?
C22 C21 C26 C25 . . . . 1.0(3) ?
C22 C21 C20 N1 . . . . 61.5(2) ?
C26 C21 C22 C23 . . . . -2.3(3) ?
C26 C21 C20 N1 . . . . -121.76(19) ?
C25 C24 C23 C22 . . . . 0.2(3) ?
C25 C24 C27 C32 . . . . 149.3(2) ?
C25 C24 C27 C28 . . . . -36.5(3) ?
C20 N1 C5 C4 . . . . -176.03(15) ?
C20 N1 C5 C6 . . . . 4.4(3) ?
C20 N1 C16 N2 . . . . 175.62(16) ?
C20 N1 C16 C17 . . . . -7.6(3) ?
C20 C21 C22 C23 . . . . 174.53(17) ?
C20 C21 C26 C25 . . . . -175.88(18) ?
C2 C1 C6 C5 . . . . -1.0(3) ?
C9 N4 C8 N3 . . . . 1.1(2) ?
C9 N4 C8 C1 . . . . -176.29(16) ?
C9 C14 C13 C12 . . . . -0.1(4) ?
C9 C10 C11 C12 . . . . -0.2(4) ?
C23 C24 C25 C26 . . . . -1.5(3) ?
C23 C24 C27 C32 . . . . -35.9(3) ?
C23 C24 C27 C28 . . . . 138.3(2) ?
C6 C5 C4 N2 . . . . -179.96(16) ?
C6 C5 C4 C3 . . . . 0.8(3) ?
C6 C1 C2 C3 . . . . 1.2(3) ?
C14 N3 C8 N4 . . . . -0.8(2) ?
C14 N3 C8 C1 . . . . 176.60(17) ?
C14 C9 C10 C11 . . . . -1.4(3) ?
C14 C13 C12 C11 . . . . -1.5(4) ?
C27 C24 C25 C26 . . . . 173.43(19) ?
C27 C24 C23 C22 . . . . -174.73(17) ?
C27 C32 C31 C30 . . . . 4.2(4) ?
C27 C28 C29 C30 . . . . 2.1(4) ?
C28 C29 C30 C31 . . . . -2.6(4) ?
C34 O2 C33 O1 . . . . -10.3(3) ?
C34 O2 C33 C32 . . . . 172.01(15) ?
C36 N5 C39 C42 . . . . -31.0(3) ?
C36 N5 C39 C41 . . . . -149.4(2) ?
C36 N5 C39 C40 . . . . 92.0(3) ?
C39 N5 C36 C35 . . . . 32.3(3) ?
C39 N5 C36 C38 . . . . 151.2(2) ?
C39 N5 C36 C37 . . . . -89.6(3) ?
C31 C32 C27 C24 . . . . 169.7(2) ?
C31 C32 C27 C28 . . . . -4.5(3) ?
C15 N4 C8 N3 . . . . 178.2(2) ?
C15 N4 C8 C1 . . . . 0.8(3) ?
C15 N4 C9 C14 . . . . -178.1(2) ?
C15 N4 C9 C10 . . . . -1.8(4) ?
C10 C9 C14 N3 . . . . -176.19(19) ?
C10 C9 C14 C13 . . . . 1.6(3) ?
C35 C34 C42 C39 . . . . -62.0(2) ?
C7 C3 C2 C1 . . . . 178.1(2) ?
C13 C12 C11 C10 . . . . 1.7(5) ?
C42 C34 C35 C36 . . . . 63.1(3) ?
C38 C36 C35 C34 . . . . -164.2(3) ?
C41 C39 C42 C34 . . . . 161.0(2) ?
C37 C36 C35 C34 . . . . 74.2(3) ?
C40 C39 C42 C34 . . . . -78.1(3) ?
